data_4063691
loop_
_publ_author_name
'Zuzek, Ashley A.'
'Reynolds, Samantha C.'
'Glueck, David S.'
'Golen, James A.'
'Rheingold, Arnold L.'

_publ_section_title
;
 Synthesis and Structure of Gold and Platinum Menthyl Complexes
;
_journal_issue 7
_journal_name_full Organometallics
_journal_page_first 1812
_journal_paper_doi 10.1021/om1008555
_journal_volume 30
_journal_year 2011
_chemical_absolute_configuration ad
_chemical_formula_sum 'C38 H45 Br Cl6 P2 Pt'
_chemical_formula_weight 1051.38
_chemical_name_systematic
;

 ?

;
_space_group_IT_number 4
_symmetry_cell_setting monoclinic
_symmetry_space_group_name_Hall 'P 2yb'
_symmetry_space_group_name_H-M 'P 1 21 1'
_atom_sites_solution_hydrogens geom
_atom_sites_solution_primary direct
_atom_sites_solution_secondary difmap
_audit_creation_method SHELXL-97
_cell_angle_alpha 90.00
_cell_angle_beta 94.632(3)
_cell_angle_gamma 90.00
_cell_formula_units_Z 2
_cell_length_a 11.423(2)
_cell_length_b 15.391(3)
_cell_length_c 11.902(2)
_cell_measurement_reflns_used 9902
_cell_measurement_temperature 100(2)
_cell_measurement_theta_max 27.84
_cell_measurement_theta_min 2.22
_cell_volume 2085.7(6)
_computing_cell_refinement 'Bruker SMART'
_computing_data_collection 'Bruker SMART'
_computing_data_reduction 'Bruker SAINT'
_computing_molecular_graphics 'Bruker SHELXTL'
_computing_publication_material 'Bruker SHELXTL'
_computing_structure_refinement 'SHELXL-97 (Sheldrick, 1997)'
_computing_structure_solution 'SHELXS-97 (Sheldrick, 1990)'
_diffrn_ambient_temperature 100(2)
_diffrn_measured_fraction_theta_full 0.998
_diffrn_measured_fraction_theta_max 0.951
_diffrn_measurement_device_type 'CCD area detector'
_diffrn_measurement_method 'phi and omega scans'
_diffrn_radiation_monochromator graphite
_diffrn_radiation_source 'fine-focus sealed tube'
_diffrn_radiation_type MoK\a
_diffrn_radiation_wavelength 0.71073
_diffrn_reflns_av_R_equivalents 0.0339
_diffrn_reflns_av_sigmaI/netI 0.0671
_diffrn_reflns_limit_h_max 14
_diffrn_reflns_limit_h_min -14
_diffrn_reflns_limit_k_max 18
_diffrn_reflns_limit_k_min -20
_diffrn_reflns_limit_l_max 15
_diffrn_reflns_limit_l_min -15
_diffrn_reflns_number 14254
_diffrn_reflns_theta_full 25.00
_diffrn_reflns_theta_max 27.85
_diffrn_reflns_theta_min 1.72
_exptl_absorpt_coefficient_mu 4.809
_exptl_absorpt_correction_T_max 0.4845
_exptl_absorpt_correction_T_min 0.2970
_exptl_absorpt_correction_type multi-scan
_exptl_absorpt_process_details sadabs
_exptl_crystal_colour colorless
_exptl_crystal_density_diffrn 1.674
_exptl_crystal_density_method 'not measured'
_exptl_crystal_description block
_exptl_crystal_F_000 1036
_exptl_crystal_size_max 0.30
_exptl_crystal_size_mid 0.15
_exptl_crystal_size_min 0.15
_refine_diff_density_max 0.547
_refine_diff_density_min -0.602
_refine_diff_density_rms 0.087
_refine_ls_abs_structure_details 'Flack H D (1983), Acta Cryst. A39, 876-881'
_refine_ls_abs_structure_Flack 0.009(4)
_refine_ls_extinction_method none
_refine_ls_goodness_of_fit_ref 0.754
_refine_ls_hydrogen_treatment constr
_refine_ls_matrix_type full
_refine_ls_number_parameters 436
_refine_ls_number_reflns 8471
_refine_ls_number_restraints 1
_refine_ls_restrained_S_all 0.754
_refine_ls_R_factor_all 0.0232
_refine_ls_R_factor_gt 0.0221
_refine_ls_shift/su_max 0.002
_refine_ls_shift/su_mean 0.000
_refine_ls_structure_factor_coef Fsqd
_refine_ls_weighting_details 'calc w=1/[\s^2^(Fo^2^)+(0.0050P)^2^+0.0000P] where P=(Fo^2^+2Fc^2^)/3'
_refine_ls_weighting_scheme calc
_refine_ls_wR_factor_gt 0.0525
_refine_ls_wR_factor_ref 0.0532
_reflns_number_gt 8160
_reflns_number_total 8471
_reflns_threshold_expression >2sigma(I)
_cod_data_source_file om1008555_si_002.cif
_cod_data_source_block glu293
_cod_depositor_comments
;
The following automatic conversions were performed:

'_symmetry_cell_setting' value 'Monoclinic' changed to 'monoclinic'
according to /home/saulius/struct/CIF-dictionaries/cif_core.dic
dictionary named 'cif_core.dic' version 2.4.1 from 2010-06-29.

Automatic conversion script
Id: cif_fix_values 1715 2011-07-08 13:25:40Z adriana 
;
_cod_original_cell_volume 2085.6(6)
_cod_original_sg_symbol_H-M P2(1)
_cod_database_code 4063691

loop_
_symmetry_equiv_pos_as_xyz
'x, y, z'
'-x, y+1/2, -z'

loop_
_atom_site_label
_atom_site_type_symbol
_atom_site_fract_x
_atom_site_fract_y
_atom_site_fract_z
_atom_site_U_iso_or_equiv
_atom_site_adp_type
_atom_site_occupancy
_atom_site_symmetry_multiplicity
_atom_site_calc_flag
_atom_site_refinement_flags
Pt1 Pt 0.252337(9) 0.748190(12) 0.360664(9) 0.01134(4) Uani 1 1 d .
Br1 Br 0.45719(3) 0.78329(3) 0.31770(3) 0.02153(9) Uani 1 1 d .
P1 P 0.07829(8) 0.70963(7) 0.40955(7) 0.01501(18) Uani 1 1 d .
P2 P 0.30379(8) 0.76510(6) 0.55075(7) 0.0130(2) Uani 1 1 d .
Cl1 Cl 0.77318(14) 0.79193(10) 1.09536(14) 0.0616(4) Uani 1 1 d .
Cl2 Cl 0.61935(12) 0.64380(8) 1.07065(10) 0.0397(3) Uani 1 1 d .
Cl3 Cl 0.56102(11) 0.80185(8) 0.94747(10) 0.0380(3) Uani 1 1 d .
Cl4 Cl 0.91754(16) 0.65104(11) 0.85740(17) 0.0756(5) Uani 1 1 d .
Cl5 Cl 0.80695(13) 0.57062(10) 0.65961(14) 0.0562(4) Uani 1 1 d .
Cl6 Cl 0.77051(14) 0.75225(14) 0.70231(15) 0.0797(6) Uani 1 1 d .
C1 C 0.1972(3) 0.7202(2) 0.1884(3) 0.0147(8) Uani 1 1 d .
H1A H 0.1094 0.7219 0.1804 0.018 Uiso 1 1 calc R
C2 C 0.2351(3) 0.6267(3) 0.1653(3) 0.0178(8) Uani 1 1 d .
H2A H 0.3219 0.6234 0.1731 0.021 Uiso 1 1 calc R
H2B H 0.2049 0.5877 0.2224 0.021 Uiso 1 1 calc R
C3 C 0.1905(4) 0.5951(3) 0.0477(3) 0.0209(8) Uani 1 1 d .
H3A H 0.1027 0.5974 0.0417 0.025 Uiso 1 1 calc R
C4 C 0.2342(4) 0.6565(3) -0.0406(3) 0.0233(9) Uani 1 1 d .
H4A H 0.2018 0.6381 -0.1165 0.028 Uiso 1 1 calc R
H4B H 0.3209 0.6530 -0.0384 0.028 Uiso 1 1 calc R
C5 C 0.1975(3) 0.7517(3) -0.0199(3) 0.0199(7) Uani 1 1 d .
H5A H 0.2304 0.7900 -0.0763 0.024 Uiso 1 1 calc R
H5B H 0.1109 0.7564 -0.0293 0.024 Uiso 1 1 calc R
C6 C 0.2417(3) 0.7819(2) 0.0996(3) 0.0154(7) Uani 1 1 d .
H6A H 0.3292 0.7765 0.1052 0.018 Uiso 1 1 calc R
C7 C 0.2139(4) 0.8780(3) 0.1180(3) 0.0176(8) Uani 1 1 d .
H7A H 0.2299 0.8902 0.2004 0.021 Uiso 1 1 calc R
C8 C 0.2939(4) 0.9375(3) 0.0553(3) 0.0260(9) Uani 1 1 d .
H8A H 0.2758 0.9983 0.0713 0.039 Uiso 1 1 calc R
H8B H 0.2809 0.9269 -0.0260 0.039 Uiso 1 1 calc R
H8C H 0.3761 0.9254 0.0803 0.039 Uiso 1 1 calc R
C9 C 0.0828(4) 0.9008(3) 0.0854(3) 0.0256(9) Uani 1 1 d .
H9A H 0.0652 0.9581 0.1157 0.038 Uiso 1 1 calc R
H9B H 0.0324 0.8570 0.1169 0.038 Uiso 1 1 calc R
H9C H 0.0683 0.9015 0.0032 0.038 Uiso 1 1 calc R
C10 C 0.2275(5) 0.5021(3) 0.0264(4) 0.0347(11) Uani 1 1 d .
H10A H 0.2001 0.4852 -0.0507 0.052 Uiso 1 1 calc R
H10B H 0.1928 0.4633 0.0800 0.052 Uiso 1 1 calc R
H10C H 0.3133 0.4977 0.0362 0.052 Uiso 1 1 calc R
C11 C -0.0362(3) 0.7909(3) 0.3879(3) 0.0202(8) Uani 1 1 d .
C12 C -0.1516(3) 0.7750(3) 0.4158(3) 0.0272(10) Uani 1 1 d .
H12A H -0.1724 0.7195 0.4429 0.033 Uiso 1 1 calc R
C13 C -0.2357(4) 0.8413(4) 0.4036(4) 0.0417(13) Uani 1 1 d .
H13A H -0.3128 0.8318 0.4257 0.050 Uiso 1 1 calc R
C14 C -0.2063(4) 0.9205(4) 0.3592(4) 0.0373(12) Uani 1 1 d .
H14A H -0.2645 0.9644 0.3474 0.045 Uiso 1 1 calc R
C15 C -0.0934(4) 0.9367(3) 0.3319(4) 0.0317(10) Uani 1 1 d .
H15A H -0.0734 0.9917 0.3028 0.038 Uiso 1 1 calc R
C16 C -0.0090(4) 0.8717(3) 0.3472(4) 0.0227(10) Uani 1 1 d .
H16A H 0.0691 0.8832 0.3293 0.027 Uiso 1 1 calc R
C17 C 0.0213(4) 0.6089(3) 0.3483(3) 0.0175(9) Uani 1 1 d .
C18 C -0.0619(3) 0.6075(3) 0.2568(3) 0.0222(9) Uani 1 1 d .
H18A H -0.0985 0.6601 0.2310 0.027 Uiso 1 1 calc R
C19 C -0.0919(4) 0.5298(3) 0.2028(3) 0.0271(10) Uani 1 1 d .
H19A H -0.1479 0.5296 0.1393 0.033 Uiso 1 1 calc R
C20 C -0.0412(4) 0.4531(3) 0.2407(3) 0.0303(10) Uani 1 1 d .
H20A H -0.0621 0.4000 0.2036 0.036 Uiso 1 1 calc R
C21 C 0.0408(4) 0.4536(3) 0.3333(4) 0.0303(10) Uani 1 1 d .
H21A H 0.0752 0.4006 0.3604 0.036 Uiso 1 1 calc R
C22 C 0.0724(4) 0.5310(3) 0.3862(3) 0.0215(8) Uani 1 1 d .
H22A H 0.1295 0.5311 0.4489 0.026 Uiso 1 1 calc R
C23 C 0.0878(3) 0.6906(3) 0.5627(3) 0.0191(8) Uani 1 1 d .
H23A H 0.0085 0.6930 0.5905 0.023 Uiso 1 1 calc R
H23B H 0.1216 0.6325 0.5801 0.023 Uiso 1 1 calc R
C24 C 0.1658(3) 0.7607(3) 0.6201(3) 0.0171(9) Uani 1 1 d .
H24A H 0.1823 0.7468 0.7011 0.021 Uiso 1 1 calc R
H24B H 0.1256 0.8177 0.6139 0.021 Uiso 1 1 calc R
C25 C 0.3738(3) 0.8636(3) 0.6091(3) 0.0158(8) Uani 1 1 d .
C26 C 0.3098(4) 0.9398(3) 0.6089(4) 0.0283(10) Uani 1 1 d .
H26A H 0.2306 0.9404 0.5779 0.034 Uiso 1 1 calc R
C27 C 0.3607(4) 1.0153(3) 0.6538(4) 0.0363(12) Uani 1 1 d .
H27A H 0.3159 1.0673 0.6540 0.044 Uiso 1 1 calc R
C28 C 0.4767(5) 1.0150(3) 0.6984(4) 0.0338(11) Uani 1 1 d .
H28A H 0.5112 1.0666 0.7299 0.041 Uiso 1 1 calc R
C29 C 0.5409(4) 0.9405(3) 0.6969(4) 0.0300(11) Uani 1 1 d .
H29A H 0.6207 0.9405 0.7264 0.036 Uiso 1 1 calc R
C30 C 0.4903(4) 0.8644(3) 0.6523(3) 0.0263(9) Uani 1 1 d .
H30A H 0.5358 0.8128 0.6515 0.032 Uiso 1 1 calc R
C31 C 0.3870(3) 0.6737(3) 0.6126(3) 0.0159(8) Uani 1 1 d .
C32 C 0.4237(4) 0.6083(3) 0.5438(3) 0.0206(8) Uani 1 1 d .
H32A H 0.4091 0.6132 0.4643 0.025 Uiso 1 1 calc R
C33 C 0.4815(4) 0.5356(3) 0.5894(3) 0.0227(9) Uani 1 1 d .
H33A H 0.5065 0.4913 0.5412 0.027 Uiso 1 1 calc R
C34 C 0.5029(4) 0.5275(3) 0.7057(4) 0.0213(9) Uani 1 1 d .
H34A H 0.5410 0.4773 0.7373 0.026 Uiso 1 1 calc R
C35 C 0.4681(4) 0.5934(3) 0.7750(3) 0.0240(9) Uani 1 1 d .
H35A H 0.4836 0.5886 0.8544 0.029 Uiso 1 1 calc R
C36 C 0.4107(4) 0.6663(3) 0.7292(3) 0.0213(8) Uani 1 1 d .
H36A H 0.3876 0.7113 0.7773 0.026 Uiso 1 1 calc R
C37 C 0.6266(4) 0.7569(4) 1.0738(3) 0.0324(10) Uani 1 1 d .
H37A H 0.5828 0.7782 1.1379 0.039 Uiso 1 1 calc R
C38 C 0.7927(4) 0.6492(4) 0.7631(5) 0.0429(13) Uani 1 1 d .
H38A H 0.7233 0.6344 0.8054 0.051 Uiso 1 1 calc R

loop_
_atom_site_aniso_label
_atom_site_aniso_U_11
_atom_site_aniso_U_22
_atom_site_aniso_U_33
_atom_site_aniso_U_23
_atom_site_aniso_U_13
_atom_site_aniso_U_12
Pt1 0.01071(6) 0.01329(6) 0.00989(5) -0.00039(6) 0.00013(4) -0.00086(6)
Br1 0.01563(18) 0.0299(2) 0.01918(17) -0.00130(15) 0.00240(14) -0.00474(15)
P1 0.0131(4) 0.0193(5) 0.0125(4) -0.0018(4) 0.0002(3) -0.0038(4)
P2 0.0122(4) 0.0163(7) 0.0104(4) -0.0014(3) 0.0004(3) -0.0001(3)
Cl1 0.0699(10) 0.0387(8) 0.0688(9) 0.0200(7) -0.0400(8) -0.0186(7)
Cl2 0.0511(8) 0.0252(6) 0.0423(7) 0.0055(5) 0.0000(6) -0.0051(5)
Cl3 0.0393(7) 0.0371(7) 0.0360(6) 0.0074(5) -0.0067(5) -0.0012(5)
Cl4 0.0683(11) 0.0534(10) 0.0974(13) -0.0020(9) -0.0415(10) -0.0088(8)
Cl5 0.0430(8) 0.0568(9) 0.0671(9) 0.0080(7) -0.0060(7) -0.0189(7)
Cl6 0.0773(10) 0.0699(11) 0.0986(12) 0.0488(12) 0.0485(10) 0.0436(11)
C1 0.0170(18) 0.016(2) 0.0110(15) -0.0012(12) 0.0000(13) 0.0018(13)
C2 0.017(2) 0.021(2) 0.0148(18) -0.0024(17) -0.0004(15) 0.0020(16)
C3 0.029(2) 0.017(2) 0.0169(19) -0.0047(15) 0.0025(16) 0.0004(17)
C4 0.035(2) 0.020(2) 0.0142(18) -0.0013(15) -0.0009(17) -0.0029(18)
C5 0.0264(17) 0.0206(18) 0.0119(14) 0.0044(19) -0.0025(12) 0.000(2)
C6 0.0171(18) 0.0159(17) 0.0128(16) -0.0028(14) -0.0008(13) -0.0001(14)
C7 0.024(2) 0.016(2) 0.0126(18) 0.0008(16) 0.0006(17) 0.0000(17)
C8 0.035(2) 0.019(2) 0.024(2) 0.0040(16) 0.0002(18) -0.0048(18)
C9 0.028(2) 0.027(2) 0.021(2) -0.0007(16) -0.0023(17) 0.0080(18)
C10 0.057(3) 0.023(2) 0.024(2) -0.0096(18) 0.002(2) 0.004(2)
C11 0.0159(19) 0.027(2) 0.0170(17) -0.0078(16) -0.0017(14) 0.0025(16)
C12 0.0149(18) 0.039(3) 0.028(2) -0.0083(17) 0.0026(16) -0.0035(16)
C13 0.012(2) 0.067(4) 0.045(3) -0.016(3) -0.001(2) 0.007(2)
C14 0.029(2) 0.041(3) 0.040(3) -0.017(2) -0.010(2) 0.019(2)
C15 0.036(3) 0.031(3) 0.026(2) -0.0080(19) -0.0039(19) 0.014(2)
C16 0.020(2) 0.027(2) 0.020(2) -0.0085(17) 0.0018(17) 0.0016(18)
C17 0.018(2) 0.020(2) 0.0149(19) 0.0001(15) 0.0041(16) -0.0073(16)
C18 0.0167(19) 0.029(2) 0.0207(19) -0.0010(16) -0.0009(16) -0.0087(17)
C19 0.030(2) 0.031(3) 0.020(2) -0.0034(17) 0.0013(17) -0.0153(19)
C20 0.042(3) 0.029(2) 0.021(2) -0.0069(17) 0.0071(19) -0.020(2)
C21 0.041(3) 0.025(2) 0.027(2) 0.0007(18) 0.010(2) -0.006(2)
C22 0.026(2) 0.022(2) 0.0163(18) 0.0018(15) 0.0000(16) -0.0067(16)
C23 0.0182(19) 0.028(2) 0.0107(16) -0.0013(15) -0.0013(14) -0.0060(16)
C24 0.0140(15) 0.024(3) 0.0139(14) -0.0050(15) 0.0028(12) -0.0015(16)
C25 0.018(2) 0.018(2) 0.0114(16) -0.0014(15) -0.0024(14) -0.0038(16)
C26 0.021(2) 0.024(2) 0.041(2) -0.0105(19) 0.0103(19) -0.0051(17)
C27 0.036(3) 0.026(3) 0.050(3) -0.012(2) 0.023(2) -0.007(2)
C28 0.046(3) 0.035(3) 0.022(2) -0.009(2) 0.010(2) -0.019(2)
C29 0.031(3) 0.033(3) 0.024(2) 0.0072(19) -0.0108(19) -0.017(2)
C30 0.024(2) 0.030(2) 0.023(2) 0.0086(17) -0.0091(17) -0.0038(18)
C31 0.0124(18) 0.019(2) 0.0167(17) 0.0003(15) 0.0029(15) -0.0018(16)
C32 0.023(2) 0.024(2) 0.0150(18) -0.0018(15) 0.0004(15) 0.0025(17)
C33 0.022(2) 0.026(2) 0.0204(19) -0.0023(16) 0.0029(16) 0.0053(17)
C34 0.020(2) 0.023(2) 0.021(2) 0.0070(17) 0.0009(17) 0.0016(17)
C35 0.029(2) 0.026(2) 0.0161(18) 0.0042(16) -0.0015(16) 0.0019(18)
C36 0.023(2) 0.024(2) 0.0171(18) -0.0026(15) 0.0045(16) 0.0016(17)
C37 0.045(2) 0.032(3) 0.0216(18) -0.001(2) 0.0103(17) 0.002(2)
C38 0.026(2) 0.049(3) 0.053(3) 0.025(3) -0.002(2) -0.006(2)

loop_
_atom_type_symbol
_atom_type_description
_atom_type_scat_dispersion_real
_atom_type_scat_dispersion_imag
_atom_type_scat_source
C C 0.0033 0.0016 'International Tables Vol C Tables 4.2.6.8 and 6.1.1.4'
H H 0.0000 0.0000 'International Tables Vol C Tables 4.2.6.8 and 6.1.1.4'
Pt Pt -1.7033 8.3905 'International Tables Vol C Tables 4.2.6.8 and 6.1.1.4'
P P 0.1023 0.0942 'International Tables Vol C Tables 4.2.6.8 and 6.1.1.4'
Cl Cl 0.1484 0.1585 'International Tables Vol C Tables 4.2.6.8 and 6.1.1.4'
Br Br -0.2901 2.4595 'International Tables Vol C Tables 4.2.6.8 and 6.1.1.4'

loop_
_geom_angle_atom_site_label_1
_geom_angle_atom_site_label_2
_geom_angle_atom_site_label_3
_geom_angle
C1 Pt1 P1 89.80(10)
C1 Pt1 P2 174.23(10)
P1 Pt1 P2 86.28(3)
C1 Pt1 Br1 93.20(10)
P1 Pt1 Br1 175.13(3)
P2 Pt1 Br1 90.44(2)
C17 P1 C11 107.54(19)
C17 P1 C23 104.68(18)
C11 P1 C23 103.58(18)
C17 P1 Pt1 115.34(14)
C11 P1 Pt1 115.69(14)
C23 P1 Pt1 108.81(13)
C31 P2 C25 106.83(19)
C31 P2 C24 103.19(18)
C25 P2 C24 103.00(18)
C31 P2 Pt1 113.16(13)
C25 P2 Pt1 122.44(12)
C24 P2 Pt1 106.06(11)
C2 C1 C6 110.0(3)
C2 C1 Pt1 107.2(2)
C6 C1 Pt1 116.5(2)
C2 C1 H1A 107.6
C6 C1 H1A 107.6
Pt1 C1 H1A 107.6
C3 C2 C1 112.6(3)
C3 C2 H2A 109.1
C1 C2 H2A 109.1
C3 C2 H2B 109.1
C1 C2 H2B 109.1
H2A C2 H2B 107.8
C10 C3 C4 111.0(3)
C10 C3 C2 112.1(4)
C4 C3 C2 109.2(3)
C10 C3 H3A 108.2
C4 C3 H3A 108.2
C2 C3 H3A 108.2
C3 C4 C5 111.6(3)
C3 C4 H4A 109.3
C5 C4 H4A 109.3
C3 C4 H4B 109.3
C5 C4 H4B 109.3
H4A C4 H4B 108.0
C6 C5 C4 111.1(3)
C6 C5 H5A 109.4
C4 C5 H5A 109.4
C6 C5 H5B 109.4
C4 C5 H5B 109.4
H5A C5 H5B 108.0
C7 C6 C1 114.5(3)
C7 C6 C5 111.6(3)
C1 C6 C5 110.3(3)
C7 C6 H6A 106.7
C1 C6 H6A 106.7
C5 C6 H6A 106.7
C8 C7 C6 111.7(3)
C8 C7 C9 110.1(4)
C6 C7 C9 112.8(3)
C8 C7 H7A 107.3
C6 C7 H7A 107.3
C9 C7 H7A 107.3
C7 C8 H8A 109.5
C7 C8 H8B 109.5
H8A C8 H8B 109.5
C7 C8 H8C 109.5
H8A C8 H8C 109.5
H8B C8 H8C 109.5
C7 C9 H9A 109.5
C7 C9 H9B 109.5
H9A C9 H9B 109.5
C7 C9 H9C 109.5
H9A C9 H9C 109.5
H9B C9 H9C 109.5
C3 C10 H10A 109.5
C3 C10 H10B 109.5
H10A C10 H10B 109.5
C3 C10 H10C 109.5
H10A C10 H10C 109.5
H10B C10 H10C 109.5
C16 C11 C12 118.8(4)
C16 C11 P1 119.4(3)
C12 C11 P1 121.7(3)
C13 C12 C11 119.8(4)
C13 C12 H12A 120.1
C11 C12 H12A 120.1
C14 C13 C12 119.8(4)
C14 C13 H13A 120.1
C12 C13 H13A 120.1
C15 C14 C13 120.7(4)
C15 C14 H14A 119.6
C13 C14 H14A 119.6
C14 C15 C16 119.5(5)
C14 C15 H15A 120.3
C16 C15 H15A 120.3
C11 C16 C15 121.4(4)
C11 C16 H16A 119.3
C15 C16 H16A 119.3
C18 C17 C22 119.0(4)
C18 C17 P1 122.0(3)
C22 C17 P1 118.6(3)
C17 C18 C19 120.3(4)
C17 C18 H18A 119.8
C19 C18 H18A 119.8
C20 C19 C18 120.4(4)
C20 C19 H19A 119.8
C18 C19 H19A 119.8
C19 C20 C21 119.7(4)
C19 C20 H20A 120.1
C21 C20 H20A 120.1
C22 C21 C20 120.1(4)
C22 C21 H21A 120.0
C20 C21 H21A 120.0
C21 C22 C17 120.5(4)
C21 C22 H22A 119.8
C17 C22 H22A 119.8
C24 C23 P1 108.5(3)
C24 C23 H23A 110.0
P1 C23 H23A 110.0
C24 C23 H23B 110.0
P1 C23 H23B 110.0
H23A C23 H23B 108.4
C23 C24 P2 108.4(2)
C23 C24 H24A 110.0
P2 C24 H24A 110.0
C23 C24 H24B 110.0
P2 C24 H24B 110.0
H24A C24 H24B 108.4
C26 C25 C30 118.9(4)
C26 C25 P2 119.3(3)
C30 C25 P2 121.8(3)
C25 C26 C27 120.4(4)
C25 C26 H26A 119.8
C27 C26 H26A 119.8
C26 C27 C28 120.2(5)
C26 C27 H27A 119.9
C28 C27 H27A 119.9
C29 C28 C27 119.7(4)
C29 C28 H28A 120.1
C27 C28 H28A 120.1
C28 C29 C30 120.4(4)
C28 C29 H29A 119.8
C30 C29 H29A 119.8
C25 C30 C29 120.4(4)
C25 C30 H30A 119.8
C29 C30 H30A 119.8
C32 C31 C36 119.0(4)
C32 C31 P2 119.7(3)
C36 C31 P2 121.2(3)
C31 C32 C33 120.8(4)
C31 C32 H32A 119.6
C33 C32 H32A 119.6
C32 C33 C34 120.1(4)
C32 C33 H33A 120.0
C34 C33 H33A 120.0
C35 C34 C33 119.4(4)
C35 C34 H34A 120.3
C33 C34 H34A 120.3
C34 C35 C36 120.5(4)
C34 C35 H35A 119.8
C36 C35 H35A 119.8
C35 C36 C31 120.2(4)
C35 C36 H36A 119.9
C31 C36 H36A 119.9
Cl2 C37 Cl1 110.6(3)
Cl2 C37 Cl3 110.9(3)
Cl1 C37 Cl3 109.7(2)
Cl2 C37 H37A 108.5
Cl1 C37 H37A 108.5
Cl3 C37 H37A 108.5
Cl4 C38 Cl5 110.4(3)
Cl4 C38 Cl6 109.6(3)
Cl5 C38 Cl6 110.8(3)
Cl4 C38 H38A 108.7
Cl5 C38 H38A 108.7
Cl6 C38 H38A 108.7

loop_
_geom_bond_atom_site_label_1
_geom_bond_atom_site_label_2
_geom_bond_distance
Pt1 C1 2.139(3)
Pt1 P1 2.1978(10)
Pt1 P2 2.3058(9)
Pt1 Br1 2.4945(5)
P1 C17 1.812(4)
P1 C11 1.813(4)
P1 C23 1.841(4)
P2 C31 1.819(4)
P2 C25 1.825(4)
P2 C24 1.839(3)
Cl1 C37 1.758(5)
Cl2 C37 1.744(6)
Cl3 C37 1.766(4)
Cl4 C38 1.742(5)
Cl5 C38 1.743(6)
Cl6 C38 1.753(5)
C1 C2 1.533(5)
C1 C6 1.538(5)
C1 H1A 1.0000
C2 C3 1.530(5)
C2 H2A 0.9900
C2 H2B 0.9900
C3 C10 1.520(6)
C3 C4 1.527(5)
C3 H3A 1.0000
C4 C5 1.548(6)
C4 H4A 0.9900
C4 H4B 0.9900
C5 C6 1.541(5)
C5 H5A 0.9900
C5 H5B 0.9900
C6 C7 1.533(6)
C6 H6A 1.0000
C7 C8 1.529(6)
C7 C9 1.556(6)
C7 H7A 1.0000
C8 H8A 0.9800
C8 H8B 0.9800
C8 H8C 0.9800
C9 H9A 0.9800
C9 H9B 0.9800
C9 H9C 0.9800
C10 H10A 0.9800
C10 H10B 0.9800
C10 H10C 0.9800
C11 C16 1.379(6)
C11 C12 1.407(5)
C12 C13 1.402(7)
C12 H12A 0.9500
C13 C14 1.381(8)
C13 H13A 0.9500
C14 C15 1.377(7)
C14 H14A 0.9500
C15 C16 1.391(6)
C15 H15A 0.9500
C16 H16A 0.9500
C17 C18 1.385(5)
C17 C22 1.393(6)
C18 C19 1.388(6)
C18 H18A 0.9500
C19 C20 1.375(7)
C19 H19A 0.9500
C20 C21 1.387(6)
C20 H20A 0.9500
C21 C22 1.382(6)
C21 H21A 0.9500
C22 H22A 0.9500
C23 C24 1.524(5)
C23 H23A 0.9900
C23 H23B 0.9900
C24 H24A 0.9900
C24 H24B 0.9900
C25 C26 1.382(6)
C25 C30 1.387(6)
C26 C27 1.387(6)
C26 H26A 0.9500
C27 C28 1.387(7)
C27 H27A 0.9500
C28 C29 1.362(7)
C28 H28A 0.9500
C29 C30 1.391(6)
C29 H29A 0.9500
C30 H30A 0.9500
C31 C32 1.385(5)
C31 C36 1.397(5)
C32 C33 1.387(6)
C32 H32A 0.9500
C33 C34 1.392(6)
C33 H33A 0.9500
C34 C35 1.385(6)
C34 H34A 0.9500
C35 C36 1.389(6)
C35 H35A 0.9500
C36 H36A 0.9500
C37 H37A 1.0000
C38 H38A 1.0000
